data_2300295
loop_
_publ_author_name
'Kremenovi\'c, Aleksandar'
'Anti\'c, Bratislav'
'Vu\<cini\'c-Vasi\'c, Milica'
'Colomban, Philippe'
'Jovaleki\'c, \<Cedomir'
'Bibi\'c, Nata\<sa'
'Kahlenberg, Volker'
'Leoni, Matteo'

_publ_section_title
;
 Temperature-induced structure and microstructure evolution of
 nanostructured Ni~0.9~Zn~0.1~O
;
_journal_coeditor_code CG5128
_journal_issue 4
_journal_name_full 'Journal of Applied Crystallography'
_journal_page_first 699
_journal_page_last 709
_journal_paper_doi 10.1107/S0021889810019163
_journal_volume 43
_journal_year 2010
_chemical_formula_sum 'Fe2 Ni O4'
_chemical_formula_weight 234.38
_chemical_name_systematic ' ?'
_space_group_IT_number 227
_symmetry_cell_setting cubic
_symmetry_space_group_name_Hall '-F 4vw 2vw 3'
_symmetry_space_group_name_H-M 'F d -3 m :2'
_cell_angle_alpha 90.00000
_cell_angle_beta 90.00000
_cell_angle_gamma 90.00000
_cell_formula_units_Z 8
_cell_length_a 8.35966(16)
_cell_length_b 8.35966(16)
_cell_length_c 8.35966(16)
_cell_measurement_temperature 293
_cell_volume 584.206(19)
_computing_structure_refinement FULLPROF
_diffrn_ambient_temperature 293
_diffrn_measurement_device_type 'STOE Stadi MP transmission'
_diffrn_radiation_probe x-ray
_diffrn_radiation_type 'Cu K\a~1~'
_diffrn_radiation_wavelength 1.54056
_diffrn_source 'sealed X-ray tube'
_diffrn_source_type 'STOE STADI MP'
_pd_block_diffractogram_id Ni09Zn01O-950C-3h_R-3m
_pd_char_colour black
_pd_instr_location ' ?'
_pd_meas_2theta_range_inc 0.025005
_pd_meas_2theta_range_max 129.97501
_pd_meas_2theta_range_min 3.15000
_pd_meas_number_of_points 5074
_pd_proc_2theta_range_inc 0.025005
_pd_proc_2theta_range_max 129.9750
_pd_proc_2theta_range_min 3.1500
_pd_proc_ls_pref_orient_corr ' ?'
_pd_proc_ls_prof_R_factor 3.0280
_pd_proc_ls_prof_wR_expected 2.4848
_pd_proc_ls_prof_wR_factor 4.0512
_pd_proc_wavelength 1.540530
_pd_spec_mounting ' ?'
_refine_ls_number_parameters 7
_refine_ls_number_reflns 36
_refine_ls_number_restraints 0
_refine_ls_R_I_factor 27.7052
_refine_ls_shift/su_max 0.05
_cod_data_source_file cg5128.cif
_cod_data_source_block ZnNiFeO_Fd-3m_950_2
_cod_depositor_comments
;
The following automatic conversions were performed:
'_symmetry_cell_setting' value 'Cubic' changed to 'cubic' according to
'/home/saulius/struct/CIF-dictionaries/cif_core.dic' dictionary named
'cif_core.dic' version 2.4.1 from 2010-06-29.

Automatic conversion script
Id: cif_fix_enum 1527 2010-12-29 10:47:43Z saulius 
;
_cod_original_sg_symbol_H-M 'F D -3 M'
_cod_database_code 2300295
_pd_proc_ls_prof_cr_factor 14.9143
_pd_proc_ls_prof_cwr_factor 10.0373
_pd_proc_ls_prof_cwr_expected 6.1564
_pd_proc_ls_prof_chi2 2.6582
_pd_proc_ls_prof_echi2 2.9698

loop_
_symmetry_equiv_pos_as_xyz
x,y,z
x,-y+1/4,-z+1/4
-x+1/4,y,-z+1/4
-x+1/4,-y+1/4,z
y,z,x
-y+1/4,-z+1/4,x
y,-z+1/4,-x+1/4
-y+1/4,z,-x+1/4
z,x,y
-z+1/4,x,-y+1/4
-z+1/4,-x+1/4,y
z,-x+1/4,-y+1/4
y,x,z
-y+1/4,x,-z+1/4
y,-x+1/4,-z+1/4
-y+1/4,-x+1/4,z
z,y,x
-z+1/4,-y+1/4,x
-z+1/4,y,-x+1/4
z,-y+1/4,-x+1/4
x,z,y
x,-z+1/4,-y+1/4
-x+1/4,-z+1/4,y
-x+1/4,z,-y+1/4
-x,-y,-z
-x,y+3/4,z+3/4
x+3/4,-y,z+3/4
x+3/4,y+3/4,-z
-y,-z,-x
y+3/4,z+3/4,-x
-y,z+3/4,x+3/4
y+3/4,-z,x+3/4
-z,-x,-y
z+3/4,-x,y+3/4
z+3/4,x+3/4,-y
-z,x+3/4,y+3/4
-y,-x,-z
y+3/4,-x,z+3/4
-y,x+3/4,z+3/4
y+3/4,x+3/4,-z
-z,-y,-x
z+3/4,y+3/4,-x
z+3/4,-y,x+3/4
-z,y+3/4,x+3/4
-x,-z,-y
-x,z+3/4,y+3/4
x+3/4,z+3/4,-y
x+3/4,-z,y+3/4
x+1/2,y+1/2,z
x+1/2,-y+3/4,-z+1/4
-x+3/4,y+1/2,-z+1/4
-x+3/4,-y+3/4,z
y+1/2,z+1/2,x
-y+3/4,-z+3/4,x
y+1/2,-z+3/4,-x+1/4
-y+3/4,z+1/2,-x+1/4
z+1/2,x+1/2,y
-z+3/4,x+1/2,-y+1/4
-z+3/4,-x+3/4,y
z+1/2,-x+3/4,-y+1/4
y+1/2,x+1/2,z
-y+3/4,x+1/2,-z+1/4
y+1/2,-x+3/4,-z+1/4
-y+3/4,-x+3/4,z
z+1/2,y+1/2,x
-z+3/4,-y+3/4,x
-z+3/4,y+1/2,-x+1/4
z+1/2,-y+3/4,-x+1/4
x+1/2,z+1/2,y
x+1/2,-z+3/4,-y+1/4
-x+3/4,-z+3/4,y
-x+3/4,z+1/2,-y+1/4
-x+1/2,-y+1/2,-z
-x+1/2,y+1/4,z+3/4
x+1/4,-y+1/2,z+3/4
x+1/4,y+1/4,-z
-y+1/2,-z+1/2,-x
y+1/4,z+1/4,-x
-y+1/2,z+1/4,x+3/4
y+1/4,-z+1/2,x+3/4
-z+1/2,-x+1/2,-y
z+1/4,-x+1/2,y+3/4
z+1/4,x+1/4,-y
-z+1/2,x+1/4,y+3/4
-y+1/2,-x+1/2,-z
y+1/4,-x+1/2,z+3/4
-y+1/2,x+1/4,z+3/4
y+1/4,x+1/4,-z
-z+1/2,-y+1/2,-x
z+1/4,y+1/4,-x
z+1/4,-y+1/2,x+3/4
-z+1/2,y+1/4,x+3/4
-x+1/2,-z+1/2,-y
-x+1/2,z+1/4,y+3/4
x+1/4,z+1/4,-y
x+1/4,-z+1/2,y+3/4
x+1/2,y,z+1/2
x+1/2,-y+1/4,-z+3/4
-x+3/4,y,-z+3/4
-x+3/4,-y+1/4,z+1/2
y+1/2,z,x+1/2
-y+3/4,-z+1/4,x+1/2
y+1/2,-z+1/4,-x+3/4
-y+3/4,z,-x+3/4
z+1/2,x,y+1/2
-z+3/4,x,-y+3/4
-z+3/4,-x+1/4,y+1/2
z+1/2,-x+1/4,-y+3/4
y+1/2,x,z+1/2
-y+3/4,x,-z+3/4
y+1/2,-x+1/4,-z+3/4
-y+3/4,-x+1/4,z+1/2
z+1/2,y,x+1/2
-z+3/4,-y+1/4,x+1/2
-z+3/4,y,-x+3/4
z+1/2,-y+1/4,-x+3/4
x+1/2,z,y+1/2
x+1/2,-z+1/4,-y+3/4
-x+3/4,-z+1/4,y+1/2
-x+3/4,z,-y+3/4
-x+1/2,-y,-z+1/2
-x+1/2,y+3/4,z+1/4
x+1/4,-y,z+1/4
x+1/4,y+3/4,-z+1/2
-y+1/2,-z,-x+1/2
y+1/4,z+3/4,-x+1/2
-y+1/2,z+3/4,x+1/4
y+1/4,-z,x+1/4
-z+1/2,-x,-y+1/2
z+1/4,-x,y+1/4
z+1/4,x+3/4,-y+1/2
-z+1/2,x+3/4,y+1/4
-y+1/2,-x,-z+1/2
y+1/4,-x,z+1/4
-y+1/2,x+3/4,z+1/4
y+1/4,x+3/4,-z+1/2
-z+1/2,-y,-x+1/2
z+1/4,y+3/4,-x+1/2
z+1/4,-y,x+1/4
-z+1/2,y+3/4,x+1/4
-x+1/2,-z,-y+1/2
-x+1/2,z+3/4,y+1/4
x+1/4,z+3/4,-y+1/2
x+1/4,-z,y+1/4
x,y+1/2,z+1/2
x,-y+3/4,-z+3/4
-x+1/4,y+1/2,-z+3/4
-x+1/4,-y+3/4,z+1/2
y,z+1/2,x+1/2
-y+1/4,-z+3/4,x+1/2
y,-z+3/4,-x+3/4
-y+1/4,z+1/2,-x+3/4
z,x+1/2,y+1/2
-z+1/4,x+1/2,-y+3/4
-z+1/4,-x+3/4,y+1/2
z,-x+3/4,-y+3/4
y,x+1/2,z+1/2
-y+1/4,x+1/2,-z+3/4
y,-x+3/4,-z+3/4
-y+1/4,-x+3/4,z+1/2
z,y+1/2,x+1/2
-z+1/4,-y+3/4,x+1/2
-z+1/4,y+1/2,-x+3/4
z,-y+3/4,-x+3/4
x,z+1/2,y+1/2
x,-z+3/4,-y+3/4
-x+1/4,-z+3/4,y+1/2
-x+1/4,z+1/2,-y+3/4
-x,-y+1/2,-z+1/2
-x,y+1/4,z+1/4
x+3/4,-y+1/2,z+1/4
x+3/4,y+1/4,-z+1/2
-y,-z+1/2,-x+1/2
y+3/4,z+1/4,-x+1/2
-y,z+1/4,x+1/4
y+3/4,-z+1/2,x+1/4
-z,-x+1/2,-y+1/2
z+3/4,-x+1/2,y+1/4
z+3/4,x+1/4,-y+1/2
-z,x+1/4,y+1/4
-y,-x+1/2,-z+1/2
y+3/4,-x+1/2,z+1/4
-y,x+1/4,z+1/4
y+3/4,x+1/4,-z+1/2
-z,-y+1/2,-x+1/2
z+3/4,y+1/4,-x+1/2
z+3/4,-y+1/2,x+1/4
-z,y+1/4,x+1/4
-x,-z+1/2,-y+1/2
-x,z+1/4,y+1/4
x+3/4,z+1/4,-y+1/2
x+3/4,-z+1/2,y+1/4

loop_
_atom_site_label
_atom_site_fract_x
_atom_site_fract_y
_atom_site_fract_z
_atom_site_U_iso_or_equiv
_atom_site_occupancy
_atom_site_adp_type
_atom_site_type_symbol
O1 0.38250 0.38250 0.38250 0.02530 1.00000 Uiso O
Ni1 0.00000 0.00000 0.00000 0.02530 0.25000 Uiso Ni
Fe2 0.62500 0.62500 0.62500 0.02530 0.50000 Uiso Fe

loop_
_atom_type_symbol
_atom_type_scat_Cromer_Mann_a1
_atom_type_scat_Cromer_Mann_b1
_atom_type_scat_Cromer_Mann_a2
_atom_type_scat_Cromer_Mann_b2
_atom_type_scat_Cromer_Mann_a3
_atom_type_scat_Cromer_Mann_b3
_atom_type_scat_Cromer_Mann_a4
_atom_type_scat_Cromer_Mann_b4
_atom_type_scat_Cromer_Mann_c
_atom_type_scat_dispersion_real
_atom_type_scat_dispersion_imag
_atom_type_scat_source
o 3.04850 13.27710 2.28680 5.70110 1.54630 0.32390 0.86700 32.90890 0.25080 0.04700 0.03200 International_Tables_for_Crystallography_Vol.C(1991)_Tables_6.1.1.4_and_6.1.1.5
ni 12.83760 3.87850 7.29200 0.25650 4.44380 12.17630 2.38000 66.34210 1.03410 -2.95600 0.50900 International_Tables_for_Crystallography_Vol.C(1991)_Tables_6.1.1.4_and_6.1.1.5
fe 11.76950 4.76110 7.35730 0.30720 3.52220 15.35350 2.30450 76.88050 1.03690 -1.17900 3.20400 International_Tables_for_Crystallography_Vol.C(1991)_Tables_6.1.1.4_and_6.1.1.5

loop_
_geom_angle_atom_site_label_1
_geom_angle_atom_site_label_2
_geom_angle_atom_site_label_3
_geom_angle_site_symmetry_1
_geom_angle_site_symmetry_2
_geom_angle_site_symmetry_3
_geom_angle
_geom_angle_publ_flag
? ? ? ? ? ? ? ?

loop_
_geom_bond_atom_site_label_1
_geom_bond_atom_site_label_2
_geom_bond_distance
_geom_bond_site_symmetry_2
_geom_bond_publ_flag
O1 O1 3.40250 25_666 ?
O1 O1 0.17733 52_555 ?
O1 O1 0.17733 99_555 ?
O1 O1 0.17733 146_555 ?
O1 Ni1 3.48612 49_555 ?
O1 Ni1 3.41013 50_555 ?
O1 Ni1 3.41013 51_555 ?
O1 Ni1 3.41013 74_555 ?
O1 Ni1 3.41013 75_555 ?
O1 Ni1 3.48612 97_555 ?
O1 Ni1 3.41013 100_555 ?
O1 Ni1 3.41013 124_555 ?
O1 Ni1 3.48612 145_555 ?
O1 Fe2 0.10859 25_666 ?
Ni1 O1 3.48612 49_445 ?
Ni1 O1 3.41013 50_455 ?
Ni1 O1 3.41013 51_545 ?
Ni1 O1 3.48612 73_555 ?
Ni1 O1 3.41013 74_544 ?
Ni1 O1 3.41013 75_454 ?
Ni1 O1 3.48612 97_454 ?
Ni1 O1 3.41013 98_455 ?
Ni1 O1 3.41013 100_554 ?
Ni1 O1 3.48612 121_555 ?
Ni1 O1 3.41013 122_544 ?
Ni1 O1 3.41013 124_445 ?
Ni1 O1 3.48612 145_544 ?
Ni1 O1 3.41013 147_545 ?
Ni1 O1 3.41013 148_554 ?
Ni1 O1 3.48612 169_555 ?
Ni1 O1 3.41013 171_454 ?
Ni1 O1 3.41013 172_445 ?
Ni1 Ni1 2.95546 2_555 ?
Ni1 Ni1 2.95546 3_555 ?
Ni1 Ni1 2.95546 4_555 ?
Ni1 Ni1 2.95546 26_544 ?
Ni1 Ni1 2.95546 27_454 ?
Ni1 Ni1 2.95546 28_445 ?
Ni1 Fe2 3.46558 49_444 ?
Ni1 Fe2 3.46558 73_556 ?
Ni1 Fe2 3.46558 97_444 ?
Ni1 Fe2 3.46558 121_565 ?
Ni1 Fe2 3.46558 145_444 ?
Ni1 Fe2 3.46558 169_655 ?
Fe2 O1 0.10859 25_666 ?
Fe2 O1 0.10859 76_556 ?
Fe2 O1 0.10859 123_565 ?
Fe2 O1 0.10859 170_655 ?
Fe2 Ni1 3.46558 26_655 ?
Fe2 Ni1 3.46558 27_565 ?
Fe2 Ni1 3.46558 28_556 ?
Fe2 Ni1 3.46558 49_556 ?
Fe2 Ni1 3.46558 50_555 ?
Fe2 Ni1 3.46558 51_555 ?
Fe2 Ni1 3.46558 74_555 ?
Fe2 Ni1 3.46558 75_555 ?
Fe2 Ni1 3.46558 97_565 ?
Fe2 Ni1 3.46558 100_555 ?
Fe2 Ni1 3.46558 124_555 ?
Fe2 Ni1 3.46558 145_655 ?

loop_
_geom_contact_atom_site_label_1
_geom_contact_atom_site_label_2
_geom_contact_distance
_geom_contact_site_symmetry_1
_geom_contact_site_symmetry_2
_geom_contact_publ_flag
? ? ? ? ? ?

loop_
_geom_hbond_atom_site_label_D
_geom_hbond_atom_site_label_H
_geom_hbond_atom_site_label_A
_geom_hbond_site_symmetry_D
_geom_hbond_site_symmetry_H
_geom_hbond_site_symmetry_A
_geom_hbond_distance_DH
_geom_hbond_distance_HA
_geom_hbond_distance_DA
_geom_hbond_angle_DHA
_geom_hbond_publ_flag
? ? ? ? ? ? ? ? ? ? ?

loop_
_geom_torsion_atom_site_label_1
_geom_torsion_atom_site_label_2
_geom_torsion_atom_site_label_3
_geom_torsion_atom_site_label_4
_geom_torsion_site_symmetry_1
_geom_torsion_site_symmetry_2
_geom_torsion_site_symmetry_3
_geom_torsion_site_symmetry_4
_geom_torsion
_geom_torsion_publ_flag
? ? ? ? ? ? ? ? ? ?
